data_1506724
loop_
_publ_author_name
'Kamei, Toshiyuki'
'Fujita, Kazuyoshi'
'Itami, Kenichiro'
'Yoshida, Jun-ichi'

_publ_section_title
;
 Copper-catalyzed allylation of carbonyl derivatives using
 allyl(2-pyridyl)silanes.
;
_journal_issue 21
_journal_name_full 'Organic letters'
_journal_page_first 4725
_journal_page_last 4728
_journal_paper_doi 10.1021/ol051925s
_journal_volume 7
_journal_year 2005
_chemical_formula_moiety 'C20 H30 Cu2 I2 N2 Si2 '
_chemical_formula_sum 'C20 H30 Cu2 I2 N2 Si2'
_chemical_formula_weight 735.54
_space_group_IT_number 2
_symmetry_cell_setting triclinic
_symmetry_Int_Tables_number 2
_symmetry_space_group_name_Hall '-P 1'
_symmetry_space_group_name_H-M 'P -1'
_cell_angle_alpha 74.891(3)
_cell_angle_beta 89.892(2)
_cell_angle_gamma 89.964(6)
_cell_formula_units_Z 2
_cell_length_a 8.8902(9)
_cell_length_b 9.774(1)
_cell_length_c 15.870(2)
_cell_measurement_reflns_used 8121
_cell_measurement_temperature 296.1
_cell_measurement_theta_max 27.5
_cell_measurement_theta_min 1.3
_cell_volume 1331.3(3)
_computing_cell_refinement PROCESS-AUTO
_computing_data_collection PROCESS-AUTO
_computing_data_reduction CrystalStructure
_computing_publication_material 'CrystalStructure Ver. 2.00'
_computing_structure_refinement CRYSTALS
_computing_structure_solution SIR92
_diffrn_detector_area_resol_mean 10.00
_diffrn_measured_fraction_theta_full 0.9792
_diffrn_measured_fraction_theta_max 0.9792
_diffrn_measurement_device_type 'Rigaku RAXIS-RAPID'
_diffrn_measurement_method \w
_diffrn_radiation_type 'Mo K\a'
_diffrn_radiation_wavelength 0.7107
_diffrn_reflns_av_R_equivalents 0.048
_diffrn_reflns_limit_h_max 11
_diffrn_reflns_limit_h_min -11
_diffrn_reflns_limit_k_max 12
_diffrn_reflns_limit_k_min -12
_diffrn_reflns_limit_l_max 20
_diffrn_reflns_limit_l_min -20
_diffrn_reflns_number 11697
_diffrn_reflns_theta_full 27.48
_diffrn_reflns_theta_max 27.48
_exptl_absorpt_coefficient_mu 6.025
_exptl_absorpt_correction_T_max 0.300
_exptl_absorpt_correction_T_min 0.001
_exptl_absorpt_correction_type multi-scan
_exptl_absorpt_process_details
;
    Higashi, T. (1995). Program for Absorption Correction.
    Rigaku Corporation, Tokyo, Japan.
;
_exptl_crystal_colour colorless
_exptl_crystal_density_diffrn 2.752
_exptl_crystal_density_method 'not measured'
_exptl_crystal_description platelet
_exptl_crystal_size_max 0.50
_exptl_crystal_size_mid 0.20
_exptl_crystal_size_min 0.20
_refine_diff_density_max 1.91
_refine_diff_density_min -1.58
_refine_ls_extinction_coef 61.2(6)
_refine_ls_extinction_method 'Larson (1970) Crystallographic Computing eq. 22'
_refine_ls_goodness_of_fit_ref 2.844
_refine_ls_hydrogen_treatment refall
_refine_ls_number_parameters 284
_refine_ls_number_reflns 4545
_refine_ls_R_factor_gt 0.0660
_refine_ls_shift/su_max 0.0010
_refine_ls_structure_factor_coef F
_refine_ls_weighting_details 'w = 1.0'
_refine_ls_weighting_scheme unit
_refine_ls_wR_factor_ref 0.1000
_reflns_number_gt 4545
_reflns_number_total 5985
_reflns_threshold_expression F^2^>2.0\s(F^2^)
_cod_data_source_file ol051925ssi20050810_080147.cif
_cod_data_source_block '_fujita4__________________'
_cod_original_cell_volume 1331.3(2)
_cod_original_sg_symbol_H-M 'P -1       '
_cod_original_formula_sum 'C20 H30 Cu2 I2 N2 Si2 '
_cod_database_code 1506724

loop_
_symmetry_equiv_pos_as_xyz
x,y,z
-x,-y,-z

loop_
_atom_site_label
_atom_site_type_symbol
_atom_site_fract_x
_atom_site_fract_y
_atom_site_fract_z
_atom_site_U_iso_or_equiv
_atom_site_adp_type
_atom_site_occupancy
_atom_site_symmetry_multiplicity
_atom_site_calc_flag
I1 I 0.8647(1) 0.1203(1) 0.57176(8) 0.0680(4) Uani 1.00 1 d
I2 I 1.3648(1) 0.3796(1) -0.07180(8) 0.0682(4) Uani 1.00 1 d
Cu1 Cu 0.9971(3) 0.1498(3) 0.4193(1) 0.0718(7) Uani 1.00 1 d
Cu2 Cu 1.4974(3) 0.3510(3) 0.0808(1) 0.0715(7) Uani 1.00 1 d
Si1 Si 0.9978(5) 0.4944(4) 0.3104(3) 0.049(1) Uani 1.00 1 d
Si2 Si 1.4981(5) 0.0055(4) 0.1894(3) 0.049(1) Uani 1.00 1 d
N1 N 1.178(1) 0.277(1) 0.4126(8) 0.046(3) Uani 1.00 1 d
N2 N 1.677(1) 0.224(1) 0.0874(7) 0.039(3) Uani 1.00 1 d
C1 C 0.824(3) 0.128(3) 0.334(2) 0.14(1) Uani 1.00 1 d
C2 C 0.891(4) 0.220(3) 0.300(2) 0.16(1) Uani 1.00 1 d
C3 C 0.916(2) 0.368(2) 0.253(1) 0.083(7) Uani 1.00 1 d
C4 C 0.863(2) 0.532(2) 0.391(1) 0.088(7) Uani 1.00 1 d
C5 C 1.046(2) 0.662(2) 0.229(1) 0.076(6) Uani 1.00 1 d
C6 C 1.174(1) 0.418(1) 0.3709(8) 0.038(3) Uani 1.00 1 d
C7 C 1.300(2) 0.497(2) 0.369(1) 0.059(5) Uani 1.00 1 d
C8 C 1.430(2) 0.441(2) 0.411(1) 0.069(6) Uani 1.00 1 d
C9 C 1.431(2) 0.305(2) 0.456(1) 0.065(6) Uani 1.00 1 d
C10 C 1.304(2) 0.221(2) 0.454(1) 0.060(5) Uani 1.00 1 d
C11 C 1.325(3) 0.368(4) 0.168(2) 0.15(1) Uani 1.00 1 d
C12 C 1.395(4) 0.280(3) 0.203(2) 0.17(1) Uani 1.00 1 d
C13 C 1.416(2) 0.131(2) 0.249(1) 0.073(6) Uani 1.00 1 d
C14 C 1.544(2) -0.160(2) 0.273(1) 0.078(6) Uani 1.00 1 d
C15 C 1.366(2) -0.033(2) 0.109(1) 0.063(5) Uani 1.00 1 d
C16 C 1.674(1) 0.083(1) 0.129(1) 0.043(4) Uani 1.00 1 d
C17 C 1.801(2) -0.004(2) 0.130(1) 0.068(5) Uani 1.00 1 d
C18 C 1.929(2) 0.053(2) 0.086(1) 0.071(6) Uani 1.00 1 d
C19 C 1.931(2) 0.199(2) 0.044(1) 0.072(6) Uani 1.00 1 d
C20 C 1.805(2) 0.276(2) 0.044(1) 0.058(5) Uani 1.00 1 d
H1 H 0.723(3) 0.146(3) 0.347(2) 0.15(1) Uiso 1.00 1 c
H2 H 0.828(3) 0.046(3) 0.313(2) 0.15(1) Uiso 1.00 1 c
H3 H 0.955(4) 0.178(3) 0.266(2) 0.19(2) Uiso 1.00 1 c
H4 H 0.819(2) 0.402(2) 0.235(1) 0.095(7) Uiso 1.00 1 c
H5 H 0.978(2) 0.373(2) 0.204(1) 0.095(7) Uiso 1.00 1 c
H6 H 0.837(2) 0.446(2) 0.432(1) 0.099(7) Uiso 1.00 1 c
H7 H 0.907(2) 0.595(2) 0.420(1) 0.099(7) Uiso 1.00 1 c
H8 H 0.775(2) 0.573(2) 0.361(1) 0.099(7) Uiso 1.00 1 c
H9 H 0.958(2) 0.703(2) 0.200(1) 0.092(7) Uiso 1.00 1 c
H10 H 1.116(2) 0.643(2) 0.188(1) 0.092(7) Uiso 1.00 1 c
H11 H 1.090(2) 0.725(2) 0.258(1) 0.092(7) Uiso 1.00 1 c
H12 H 1.299(2) 0.594(2) 0.337(1) 0.074(6) Uiso 1.00 1 c
H13 H 1.517(2) 0.499(2) 0.409(1) 0.090(7) Uiso 1.00 1 c
H14 H 1.518(2) 0.265(2) 0.488(1) 0.081(6) Uiso 1.00 1 c
H15 H 1.315(2) 0.124(2) 0.482(1) 0.070(5) Uiso 1.00 1 c
H16 H 1.326(3) 0.451(4) 0.189(2) 0.16(1) Uiso 1.00 1 c
H17 H 1.225(3) 0.348(4) 0.154(2) 0.16(1) Uiso 1.00 1 c
H18 H 1.457(4) 0.323(3) 0.238(2) 0.19(2) Uiso 1.00 1 c
H19 H 1.482(2) 0.129(2) 0.297(1) 0.092(7) Uiso 1.00 1 c
H20 H 1.321(2) 0.095(2) 0.271(1) 0.092(7) Uiso 1.00 1 c
H21 H 1.576(2) -0.223(2) 0.243(1) 0.090(6) Uiso 1.00 1 c
H22 H 1.613(2) -0.152(2) 0.303(1) 0.090(6) Uiso 1.00 1 c
H23 H 1.435(2) -0.224(2) 0.303(1) 0.090(6) Uiso 1.00 1 c
H24 H 1.410(2) -0.098(2) 0.081(1) 0.077(6) Uiso 1.00 1 c
H25 H 1.343(2) 0.053(2) 0.066(1) 0.077(6) Uiso 1.00 1 c
H26 H 1.277(2) -0.072(2) 0.138(1) 0.077(6) Uiso 1.00 1 c
H27 H 1.782(2) -0.116(2) 0.150(1) 0.080(6) Uiso 1.00 1 c
H28 H 2.014(2) -0.004(2) 0.083(1) 0.090(7) Uiso 1.00 1 c
H29 H 2.020(2) 0.243(2) 0.017(1) 0.086(7) Uiso 1.00 1 c
H30 H 1.812(2) 0.407(2) 0.021(1) 0.067(5) Uiso 1.00 1 c

loop_
_atom_site_aniso_label
_atom_site_aniso_U_11
_atom_site_aniso_U_22
_atom_site_aniso_U_33
_atom_site_aniso_U_12
_atom_site_aniso_U_13
_atom_site_aniso_U_23
I1 0.0893(9) 0.0420(6) 0.0736(8) -0.0066(5) 0.0331(6) -0.0171(5)
I2 0.0869(9) 0.0423(6) 0.0752(8) 0.0049(5) -0.0309(6) -0.0151(5)
Cu1 0.063(1) 0.082(2) 0.061(1) -0.035(1) -0.011(1) -0.000(1)
Cu2 0.063(1) 0.082(2) 0.061(1) 0.034(1) 0.013(1) -0.003(1)
Si1 0.053(2) 0.044(2) 0.051(2) 0.007(2) -0.001(2) -0.012(2)
Si2 0.054(2) 0.043(2) 0.050(2) -0.006(2) 0.005(2) -0.012(2)
N1 0.038(6) 0.043(6) 0.051(7) -0.010(5) -0.005(5) -0.001(5)
N2 0.044(6) 0.038(6) 0.041(6) 0.006(5) 0.005(5) -0.021(5)
C1 0.12(2) 0.13(2) 0.14(2) -0.08(2) -0.07(2) 0.02(2)
C2 0.23(4) 0.11(2) 0.14(3) -0.02(2) -0.14(3) -0.01(2)
C3 0.07(1) 0.09(1) 0.07(1) 0.01(1) -0.03(1) -0.00(1)
C4 0.06(1) 0.08(1) 0.10(2) 0.02(1) 0.02(1) 0.01(1)
C5 0.12(2) 0.05(1) 0.05(1) 0.02(1) 0.01(1) -0.018(8)
C6 0.045(7) 0.036(7) 0.042(7) -0.005(5) 0.010(5) -0.023(6)
C7 0.06(1) 0.06(1) 0.07(1) -0.015(8) 0.003(8) -0.028(8)
C8 0.07(1) 0.08(1) 0.08(1) -0.023(9) 0.009(9) -0.05(1)
C9 0.042(9) 0.09(1) 0.07(1) 0.001(8) -0.012(7) -0.03(1)
C10 0.050(9) 0.06(1) 0.07(1) 0.004(7) -0.013(7) -0.007(8)
C11 0.12(2) 0.17(3) 0.11(2) 0.09(2) 0.07(2) 0.01(2)
C12 0.25(4) 0.08(2) 0.15(3) 0.06(2) 0.15(3) 0.03(2)
C13 0.09(1) 0.07(1) 0.06(1) -0.01(1) 0.03(1) -0.038(9)
C14 0.10(2) 0.05(1) 0.07(1) -0.01(1) 0.00(1) -0.001(9)
C15 0.07(1) 0.06(1) 0.07(1) -0.007(8) -0.005(8) -0.025(8)
C16 0.033(7) 0.036(7) 0.057(8) -0.001(5) -0.009(6) -0.007(6)
C17 0.049(9) 0.05(1) 0.10(1) 0.015(7) -0.002(9) -0.012(9)
C18 0.06(1) 0.09(1) 0.07(1) 0.03(1) -0.002(8) -0.04(1)
C19 0.035(8) 0.11(2) 0.07(1) -0.008(9) 0.009(7) -0.02(1)
C20 0.045(8) 0.053(9) 0.07(1) -0.004(7) 0.013(7) -0.004(8)

loop_
_atom_type_symbol
_atom_type_description
_atom_type_scat_dispersion_real
_atom_type_scat_dispersion_imag
_atom_type_scat_source
C C 0.006 0.003
;
International Tables for Crystallography
(1992, Vol. C, Tables 4.2.6.8 and 6.1.1.4)
;
H H 0.000 0.000
;
International Tables for Crystallography
(1992, Vol. C, Table 6.1.1.4)
;
N N 0.011 0.006
;
International Tables for Crystallography
(1992, Vol. C, Tables 4.2.6.8 and 6.1.1.4)
;
Si Si 0.102 0.094
;
International Tables for Crystallography
(1992, Vol. C, Tables 4.2.6.8 and 6.1.1.4)
;
I I -0.420 1.958
;
International Tables for Crystallography
(1992, Vol. C, Tables 4.2.6.8 and 6.1.1.4)
;
Cu Cu 0.284 1.430
;
International Tables for Crystallography
(1992, Vol. C, Tables 4.2.6.8 and 6.1.1.4)
;

loop_
_geom_angle_atom_site_label_1
_geom_angle_atom_site_label_2
_geom_angle_atom_site_label_3
_geom_angle
_geom_angle_publ_flag
I1 Cu1 N1 108.7(4) yes
I1 Cu1 C1 105.1(9) yes
N1 Cu1 C1 135.7(8) yes
I1 Cu1 C2 124.6(13) yes
N1 Cu1 C2 105.3(11) yes
C1 Cu1 C2 30.5(10) yes
I2 Cu2 N2 108.7(3) yes
I2 Cu2 C11 105.7(9) yes
N2 Cu2 C11 134.5(8) yes
I2 Cu2 C12 125.9(13) yes
N2 Cu2 C12 104.3(9) yes
C11 Cu2 C12 30.2(9) yes
C3 Si1 C4 110.9(10) yes
C3 Si1 C5 109.3(9) yes
C4 Si1 C5 109.5(8) yes
C3 Si1 C6 110.3(7) yes
C4 Si1 C6 108.1(8) yes
C5 Si1 C6 108.8(8) yes
C13 Si2 C14 106.6(9) yes
C13 Si2 C15 112.3(9) yes
C14 Si2 C15 110.0(9) yes
C13 Si2 C16 110.1(7) yes
C14 Si2 C16 110.1(8) yes
C15 Si2 C16 107.8(7) yes
Cu1 N1 C6 122.5(9) yes
Cu1 N1 C10 118.3(10) yes
C6 N1 C10 119.1(12) yes
Cu2 N2 C16 122.5(9) yes
Cu2 N2 C20 119.8(10) yes
C16 N2 C20 117.5(12) yes
Cu1 C1 C2 73.2(16) yes
Cu1 C1 H1 119.5(11) no
C2 C1 H1 116.3(31) no
Cu1 C1 H2 116.4(10) no
C2 C1 H2 118.3(32) no
H1 C1 H2 109.458(8) no
Cu1 C2 C1 76.3(19) yes
Cu1 C2 C3 116.3(16) yes
C1 C2 C3 155.8(44) yes
Cu1 C2 H3 98.8(12) no
C1 C2 H3 100.3(33) no
C3 C2 H3 98.1(21) no
Si1 C3 C2 120.6(15) yes
Si1 C3 H4 106.6(6) no
C2 C3 H4 103.9(16) no
Si1 C3 H5 106.2(7) no
C2 C3 H5 109.7(20) no
H4 C3 H5 109.459(3) no
Si1 C4 H6 109.7(6) no
Si1 C4 H7 109.8(8) no
H6 C4 H7 109.469(9) no
Si1 C4 H8 108.9(7) no
H6 C4 H8 109.476(6) no
H7 C4 H8 109.474(9) no
Si1 C5 H9 109.7(7) no
Si1 C5 H10 109.8(5) no
H9 C5 H10 109.468(6) no
Si1 C5 H11 108.9(6) no
H9 C5 H11 109.475(7) no
H10 C5 H11 109.473(7) no
Si1 C6 N1 118.8(9) yes
Si1 C6 C7 121.6(12) yes
N1 C6 C7 119.4(14) yes
C6 C7 C8 121.8(16) yes
C6 C7 H12 119.0(10) no
C8 C7 H12 119.2(10) no
C7 C8 C9 118.7(16) yes
C7 C8 H13 120.6(10) no
C9 C8 H13 120.7(11) no
C8 C9 C10 119.6(16) yes
C8 C9 H14 120.0(11) no
C10 C9 H14 120.4(10) no
N1 C10 C9 121.2(15) yes
N1 C10 H15 122.7(9) no
C9 C10 H15 116.0(10) no
Cu2 C11 C12 74.8(16) yes
Cu2 C11 H16 116.4(11) no
C12 C11 H16 116.4(33) no
Cu2 C11 H17 118.5(10) no
C12 C11 H17 117.9(32) no
H16 C11 H17 109.462(6) no
Cu2 C12 C11 75.1(18) yes
Cu2 C12 C13 116.7(14) yes
C11 C12 C13 151.8(47) yes
Cu2 C12 H18 101.0(13) no
C11 C12 H18 102.8(34) no
C13 C12 H18 99.9(21) no
Si2 C13 C12 119.9(14) yes
Si2 C13 H19 106.0(7) no
C12 C13 H19 107.0(21) no
Si2 C13 H20 107.2(6) no
C12 C13 H20 107.1(16) no
H19 C13 H20 109.46(1) no
Si2 C14 H21 105.9(7) no
Si2 C14 H22 113.2(7) no
H21 C14 H22 104.612(6) no
Si2 C14 H23 112.0(6) no
H21 C14 H23 96.173(9) no
H22 C14 H23 121.764(8) no
Si2 C15 H24 109.9(6) no
Si2 C15 H25 109.7(6) no
H24 C15 H25 109.474(9) no
Si2 C15 H26 108.8(6) no
H24 C15 H26 109.473(9) no
H25 C15 H26 109.471(6) no
Si2 C16 N2 119.2(10) yes
Si2 C16 C17 119.8(11) yes
N2 C16 C17 120.9(13) yes
C16 C17 C18 119.9(16) yes
C16 C17 H27 116.6(9) no
C18 C17 H27 121.3(10) no
C17 C18 C19 118.1(15) yes
C17 C18 H28 121.2(10) no
C19 C18 H28 120.7(10) no
C18 C19 C20 119.3(16) yes
C18 C19 H29 120.3(10) no
C20 C19 H29 120.3(11) no
N2 C20 C19 124.0(15) yes
N2 C20 H30 114.5(8) no
C19 C20 H30 119.4(11) no

loop_
_geom_bond_atom_site_label_1
_geom_bond_atom_site_label_2
_geom_bond_distance
_geom_bond_publ_flag
I1 Cu1 2.637(3) yes
I2 Cu2 2.644(3) yes
Cu1 N1 2.019(11) yes
Cu1 C1 2.10(2) yes
Cu1 C2 2.07(2) yes
Cu2 N2 2.01(1) yes
Cu2 C11 2.10(2) yes
Cu2 C12 2.09(2) yes
Si1 C3 1.86(2) yes
Si1 C4 1.85(2) yes
Si1 C5 1.850(18) yes
Si1 C6 1.891(14) yes
Si2 C13 1.880(16) yes
Si2 C14 1.853(18) yes
Si2 C15 1.846(16) yes
Si2 C16 1.882(14) yes
N1 C6 1.362(17) yes
N1 C10 1.348(18) yes
N2 C16 1.367(17) yes
N2 C20 1.353(17) yes
C1 C2 1.10(4) yes
C1 H1 0.94996(9) no
C1 H2 0.9500(1) no
C2 C3 1.46(3) yes
C2 H3 0.95000(7) no
C3 H4 0.95000(9) no
C3 H5 0.95006(8) no
C4 H6 0.95003(8) no
C4 H7 0.95005(8) no
C4 H8 0.95001(8) no
C5 H9 0.95002(8) no
C5 H10 0.94997(7) no
C5 H11 0.95003(8) no
C6 C7 1.361(19) yes
C7 C8 1.38(2) yes
C7 H12 0.9500(1) no
C8 C9 1.34(3) yes
C8 H13 0.94999(9) no
C9 C10 1.39(2) yes
C9 H14 0.95002(8) no
C10 H15 0.94144(11) no
C11 C12 1.09(3) yes
C11 H16 0.9500(1) no
C11 H17 0.95000(9) no
C12 C13 1.46(3) yes
C12 H18 0.94999(7) no
C13 H19 0.94994(8) no
C13 H20 0.94996(8) no
C14 H21 0.92177(8) no
C14 H22 0.79288(6) no
C14 H23 1.1786(1) no
C15 H24 0.95000(8) no
C15 H25 0.95007(8) no
C15 H26 0.95001(8) no
C16 C17 1.411(19) yes
C17 C18 1.38(2) yes
C17 H27 1.07807(13) no
C18 C19 1.41(3) yes
C18 H28 0.94997(9) no
C19 C20 1.35(2) yes
C19 H29 0.94996(8) no
C20 H30 1.23678(15) no

loop_
_geom_contact_atom_site_label_1
_geom_contact_atom_site_label_2
_geom_contact_site_symmetry_2
_geom_contact_distance
_geom_contact_publ_flag
I1 Cu1 . 2.637(3) yes
I1 Cu1 2_756 2.881(3) yes
I1 H2 2_756 3.46(3) no
I1 H6 . 3.38(2) no
I1 H7 2_766 3.47(2) no
I1 H11 2_766 3.441(18) no
I1 H14 1_455 3.510(17) no
I1 H15 2_756 3.167(17) no
I1 H20 2_756 3.262(17) no
I2 Cu2 . 2.644(3) yes
I2 Cu2 2_865 2.875(3) yes
I2 H4 2_765 3.320(17) no
I2 H16 2_865 3.48(3) no
I2 H21 2_855 3.49(2) no
I2 H24 2_855 3.434(17) no
I2 H25 . 3.375(18) no
I2 H27 2_855 3.392(19) no
I2 H29 1_455 3.488(16) no
I2 H30 2_865 2.886(17) no
Cu1 Cu1 2_756 3.352(4) yes
Cu1 Si1 . 3.360(5) yes
Cu1 N1 . 2.019(11) yes
Cu1 C1 . 2.10(2) yes
Cu1 C2 . 2.07(2) yes
Cu1 C3 . 3.011(18) yes
Cu1 C6 . 2.980(12) yes
Cu1 C10 . 2.911(16) yes
Cu1 H1 . 2.70(2) no
Cu1 H2 . 2.66(2) no
Cu1 H3 . 2.40(3) no
Cu1 H5 . 3.545(19) no
Cu1 H6 . 3.28(2) no
Cu1 H15 . 2.985(15) no
Cu2 Cu2 2_865 3.342(4) yes
Cu2 Si2 . 3.367(5) yes
Cu2 N2 . 2.01(1) yes
Cu2 C11 . 2.10(2) yes
Cu2 C12 . 2.09(2) yes
Cu2 C13 . 3.044(18) yes
Cu2 C16 . 2.974(13) yes
Cu2 C20 . 2.925(15) yes
Cu2 H16 . 2.66(2) no
Cu2 H17 . 2.68(2) no
Cu2 H18 . 2.46(3) no
Cu2 H19 . 3.548(19) no
Cu2 H25 . 3.288(16) no
Cu2 H30 . 2.958(15) no
Si1 N1 . 2.813(12) yes
Si1 C2 . 2.89(3) yes
Si1 C3 . 1.86(2) yes
Si1 C4 . 1.85(2) yes
Si1 C5 . 1.850(18) yes
Si1 C6 . 1.891(14) yes
Si1 C7 . 2.851(17) yes
Si1 H3 . 3.37(3) no
Si1 H4 . 2.32(2) no
Si1 H5 . 2.31(2) no
Si1 H6 . 2.35(2) no
Si1 H7 . 2.35(2) no
Si1 H8 . 2.340(18) no
Si1 H9 . 2.347(18) no
Si1 H10 . 2.348(18) no
Si1 H11 . 2.337(18) no
Si1 H12 . 2.920(16) no
Si1 H16 . 3.58(2) no
Si2 N2 . 2.815(12) yes
Si2 C12 . 2.90(2) yes
Si2 C13 . 1.880(16) yes
Si2 C14 . 1.853(18) yes
Si2 C15 . 1.846(16) yes
Si2 C16 . 1.882(14) yes
Si2 C17 . 2.859(17) yes
Si2 H18 . 3.41(3) no
Si2 H19 . 2.329(16) no
Si2 H20 . 2.344(16) no
Si2 H21 . 2.284(18) no
Si2 H22 . 2.285(19) no
Si2 H23 . 2.542(17) no
Si2 H24 . 2.346(16) no
Si2 H25 . 2.344(17) no
Si2 H26 . 2.332(16) no
Si2 H27 . 2.930(17) no
N1 C2 . 3.25(3) yes
N1 C3 . 3.38(2) yes
N1 C6 . 1.362(17) yes
N1 C7 . 2.350(19) yes
N1 C8 . 2.75(2) yes
N1 C9 . 2.390(19) yes
N1 C10 . 1.348(18) yes
N1 H3 . 3.38(2) no
N1 H6 . 3.50(2) no
N1 H7 2_766 3.30(3) no
N1 H12 . 3.20(2) no
N1 H14 . 3.243(19) no
N1 H15 . 2.019(19) no
N1 H20 . 3.45(2) no
N2 C12 . 3.24(2) yes
N2 C13 . 3.399(19) yes
N2 C16 . 1.367(17) yes
N2 C17 . 2.417(19) yes
N2 C18 . 2.800(19) yes
N2 C19 . 2.388(19) yes
N2 C20 . 1.353(17) yes
N2 H4 1_655 3.49(2) no
N2 H18 . 3.41(2) no
N2 H24 2_855 3.317(19) no
N2 H25 . 3.48(2) no
N2 H27 . 3.351(19) no
N2 H29 . 3.233(19) no
N2 H30 . 2.179(18) no
C1 C2 . 1.10(4) yes
C1 C3 . 2.50(3) yes
C1 H1 . 0.94996(9) no
C1 H2 . 0.9500(1) no
C1 H3 . 1.57(5) no
C1 H4 . 2.73(3) no
C1 H5 . 3.04(3) no
C1 H15 2_756 3.52(3) no
C1 H19 1_455 3.10(3) no
C1 H22 1_455 3.46(3) no
C2 C3 . 1.46(3) yes
C2 C6 . 3.53(3) yes
C2 H1 . 1.74(5) no
C2 H2 . 1.76(3) no
C2 H3 . 0.95000(7) no
C2 H4 . 1.92(3) no
C2 H5 . 1.99(4) no
C2 H6 . 3.45(4) no
C3 C4 . 3.06(3) yes
C3 C5 . 3.03(3) yes
C3 C6 . 3.08(2) yes
C3 H1 . 2.86(3) no
C3 H2 . 3.14(3) no
C3 H3 . 1.85(4) no
C3 H4 . 0.95000(9) no
C3 H5 . 0.95006(8) no
C3 H6 . 3.20(3) no
C3 H8 . 3.21(3) no
C3 H9 . 3.19(3) no
C3 H10 . 3.16(3) no
C3 H17 . 3.19(3) no
C4 C5 . 3.02(3) yes
C4 C6 . 3.03(2) yes
C4 H4 . 3.09(3) no
C4 H6 . 0.95003(8) no
C4 H7 . 0.95005(8) no
C4 H7 2_766 3.58(4) no
C4 H8 . 0.95001(8) no
C4 H9 . 3.17(3) no
C4 H11 . 3.16(3) no
C4 H13 1_455 3.10(3) no
C5 C6 . 3.04(2) yes
C5 C7 . 3.28(3) yes
C5 H4 . 3.23(3) no
C5 H5 . 3.02(3) no
C5 H7 . 3.18(3) no
C5 H8 . 3.16(3) no
C5 H9 . 0.95002(8) no
C5 H10 . 0.94997(7) no
C5 H11 . 0.95003(8) no
C5 H12 . 2.80(3) no
C5 H16 . 3.39(3) no
C5 H26 1_565 3.33(3) no
C5 H27 1_465 3.22(2) no
C5 H28 1_465 3.49(3) no
C6 C7 . 1.361(19) yes
C6 C8 . 2.39(2) yes
C6 C9 . 2.73(2) yes
C6 C10 . 2.34(2) yes
C6 H5 . 3.30(2) no
C6 H6 . 3.19(2) no
C6 H7 . 3.16(2) no
C6 H7 2_766 3.37(3) no
C6 H10 . 3.20(2) no
C6 H11 . 3.16(2) no
C6 H12 . 2.00(2) no
C6 H13 . 3.25(2) no
C6 H15 . 3.21(2) no
C6 H16 . 3.13(3) no
C6 H18 . 3.56(2) no
C7 C8 . 1.38(2) yes
C7 C9 . 2.33(3) yes
C7 C10 . 2.69(2) yes
C7 H6 2_766 3.55(3) no
C7 H10 . 3.29(3) no
C7 H11 . 3.08(3) no
C7 H12 . 0.9500(1) no
C7 H13 . 2.03(2) no
C7 H14 . 3.20(3) no
C7 H16 . 3.02(3) no
C7 H18 . 3.32(3) no
C7 H23 1_565 2.91(2) no
C8 C8 2_866 3.53(3) yes
C8 C9 . 1.34(3) yes
C8 C10 . 2.36(2) yes
C8 H8 1_655 3.34(3) no
C8 H12 . 2.02(3) no
C8 H13 . 0.94999(9) no
C8 H13 2_866 3.09(3) no
C8 H14 . 1.99(3) no
C8 H15 . 3.18(3) no
C8 H18 . 3.26(4) no
C8 H23 1_565 3.28(3) no
C9 C10 . 1.39(2) yes
C9 H12 . 3.19(3) no
C9 H13 . 2.00(2) no
C9 H13 2_866 3.25(2) no
C9 H14 . 0.95002(8) no
C9 H15 . 2.00(2) no
C9 H18 . 3.43(4) no
C9 H19 . 3.45(2) no
C10 H7 2_766 3.54(3) no
C10 H13 . 3.23(2) no
C10 H14 . 2.05(2) no
C10 H15 . 0.94144(11) no
C10 H18 . 3.59(3) no
C10 H19 . 3.28(2) no
C10 H20 . 3.45(2) no
C11 C12 . 1.09(3) yes
C11 C13 . 2.48(3) yes
C11 H5 . 3.14(3) no
C11 H10 . 3.35(3) no
C11 H16 . 0.9500(1) no
C11 H17 . 0.95000(9) no
C11 H18 . 1.60(5) no
C11 H19 . 3.02(3) no
C11 H20 . 2.74(4) no
C11 H30 2_865 3.45(3) no
C12 C13 . 1.46(3) yes
C12 C16 . 3.52(3) yes
C12 H16 . 1.74(3) no
C12 H17 . 1.75(5) no
C12 H18 . 0.94999(7) no
C12 H19 . 1.96(4) no
C12 H20 . 1.96(3) no
C12 H25 . 3.53(4) no
C13 C14 . 2.99(3) yes
C13 C15 . 3.09(2) yes
C13 C16 . 3.08(2) yes
C13 H1 1_655 3.17(3) no
C13 H16 . 3.13(3) no
C13 H17 . 2.83(3) no
C13 H18 . 1.87(3) no
C13 H19 . 0.94994(8) no
C13 H20 . 0.94996(8) no
C13 H22 . 3.19(3) no
C13 H23 . 3.35(3) no
C13 H25 . 3.26(2) no
C13 H26 . 3.23(2) no
C14 C15 . 3.03(3) yes
C14 C16 . 3.06(2) yes
C14 C17 . 3.30(3) yes
C14 H2 1_655 3.39(3) no
C14 H8 1_645 3.33(3) no
C14 H12 1_545 3.20(2) no
C14 H13 1_545 3.48(3) no
C14 H19 . 2.99(3) no
C14 H20 . 3.17(3) no
C14 H21 . 0.92177(8) no
C14 H22 . 0.79288(6) no
C14 H23 . 1.1786(1) no
C14 H24 . 3.18(3) no
C14 H26 . 3.17(3) no
C14 H27 . 2.84(3) no
C15 C16 . 3.01(2) yes
C15 H20 . 3.16(2) no
C15 H21 . 3.07(3) no
C15 H23 . 3.21(3) no
C15 H24 . 0.95000(8) no
C15 H24 2_855 3.55(4) no
C15 H25 . 0.95007(8) no
C15 H26 . 0.95001(8) no
C15 H28 1_455 3.16(2) no
C16 C17 . 1.411(19) yes
C16 C18 . 2.41(2) yes
C16 C19 . 2.74(2) yes
C16 C20 . 2.33(2) yes
C16 H2 1_655 3.15(3) no
C16 H3 1_655 3.59(3) no
C16 H19 . 3.28(2) no
C16 H21 . 3.19(2) no
C16 H22 . 3.14(2) no
C16 H24 . 3.15(2) no
C16 H24 2_855 3.39(2) no
C16 H25 . 3.15(2) no
C16 H27 . 2.12(2) no
C16 H28 . 3.28(2) no
C16 H30 . 3.41(2) no
C17 C18 . 1.38(2) yes
C17 C19 . 2.39(3) yes
C17 C20 . 2.72(2) yes
C17 H2 1_655 3.07(4) no
C17 H3 1_655 3.42(3) no
C17 H9 1_645 3.12(2) no
C17 H21 . 3.13(3) no
C17 H22 . 3.22(3) no
C17 H25 2_855 3.51(3) no
C17 H27 . 1.07807(13) no
C17 H28 . 2.04(2) no
C17 H29 . 3.25(3) no
C18 C18 2_955 3.40(3) yes
C18 C19 . 1.41(3) yes
C18 C20 . 2.38(2) yes
C18 H3 1_655 3.40(4) no
C18 H9 1_645 3.44(3) no
C18 H26 1_655 3.35(2) no
C18 H27 . 2.15(3) no
C18 H28 . 0.94997(9) no
C18 H28 2_955 2.88(3) no
C18 H29 . 2.06(3) no
C18 H30 . 3.50(3) no
C19 C20 . 1.35(2) yes
C19 H3 1_655 3.49(4) no
C19 H5 1_655 3.43(3) no
C19 H27 . 3.37(3) no
C19 H28 . 2.06(3) no
C19 H28 2_955 3.15(3) no
C19 H29 . 0.94996(8) no
C19 H30 . 2.23(3) no
C20 H4 1_655 3.55(3) no
C20 H5 1_655 3.31(3) no
C20 H24 2_855 3.53(2) no
C20 H28 . 3.24(2) no
C20 H29 . 2.01(2) no
C20 H30 . 1.23678(15) no
H1 H2 . 1.55116(12) no
H1 H3 . 2.41(6) no
H1 H4 . 2.80(3) no
H1 H5 . 3.55(3) no
H1 H14 1_455 3.32(4) no
H1 H15 2_756 3.27(3) no
H1 H18 1_455 3.17(5) no
H1 H19 1_455 2.32(3) no
H1 H22 1_455 3.32(3) no
H2 H3 . 1.73(4) no
H2 H4 . 3.38(4) no
H2 H5 . 3.48(3) no
H2 H15 2_756 3.49(3) no
H2 H19 1_455 3.17(4) no
H2 H22 1_455 2.75(3) no
H2 H27 1_455 3.40(4) no
H3 H4 . 2.44(4) no
H3 H5 . 1.91(3) no
H3 H17 . 3.18(5) no
H3 H20 . 3.34(4) no
H4 H5 . 1.55127(14) no
H4 H6 . 3.28(3) no
H4 H8 . 2.95(3) no
H4 H9 . 3.11(3) no
H4 H10 . 3.49(3) no
H4 H18 1_455 3.30(5) no
H4 H30 1_455 3.37(3) no
H5 H9 . 3.22(3) no
H5 H10 . 2.87(3) no
H5 H16 . 3.18(4) no
H5 H17 . 2.36(3) no
H5 H29 1_455 3.54(3) no
H5 H30 1_455 3.19(3) no
H6 H7 . 1.55139(17) no
H6 H7 2_766 3.22(5) no
H6 H8 . 1.55142(13) no
H6 H13 1_455 2.90(3) no
H6 H14 1_455 3.34(3) no
H7 H7 2_766 3.20(4) no
H7 H8 . 1.55142(12) no
H7 H9 . 3.41(3) no
H7 H11 . 3.02(3) no
H8 H9 . 3.02(3) no
H8 H11 . 3.38(3) no
H8 H13 1_455 2.47(3) no
H8 H21 1_465 2.94(3) no
H8 H22 1_465 2.97(3) no
H9 H10 . 1.55130(14) no
H9 H11 . 1.55141(12) no
H9 H21 1_465 3.57(3) no
H9 H26 1_565 3.56(3) no
H9 H27 1_465 2.34(2) no
H9 H28 1_465 3.01(3) no
H9 H29 2_865 3.34(3) no
H10 H11 . 1.55136(13) no
H10 H12 . 2.81(3) no
H10 H16 . 2.65(3) no
H10 H17 . 3.22(3) no
H10 H26 1_565 3.04(2) no
H10 H28 1_465 3.53(3) no
H10 H29 2_865 3.38(3) no
H10 H30 2_865 3.54(2) no
H11 H12 . 2.41(3) no
H11 H23 1_565 3.21(3) no
H11 H26 1_565 2.89(3) no
H11 H27 1_465 3.39(3) no
H11 H28 1_465 3.37(3) no
H12 H13 . 2.32(2) no
H12 H16 . 3.05(4) no
H12 H21 1_565 3.18(2) no
H12 H23 1_565 2.10(2) no
H13 H13 2_866 2.90(4) no
H13 H14 . 2.30(3) no
H13 H14 2_866 3.16(2) no
H13 H21 1_565 3.30(3) no
H13 H22 1_565 3.50(3) no
H13 H23 1_565 2.90(3) no
H14 H15 . 2.29(2) no
H14 H22 2_856 3.41(3) no
H14 H23 2_856 3.27(3) no
H15 H19 . 3.28(2) no
H15 H20 . 3.43(2) no
H15 H22 2_856 3.56(3) no
H16 H17 . 1.55125(13) no
H16 H18 . 1.74(3) no
H16 H19 . 3.46(3) no
H16 H20 . 3.38(4) no
H16 H30 2_865 3.49(3) no
H17 H18 . 2.43(6) no
H17 H19 . 3.52(3) no
H17 H20 . 2.81(3) no
H17 H29 1_455 3.21(4) no
H17 H30 2_865 3.18(3) no
H18 H19 . 1.90(3) no
H18 H20 . 2.47(4) no
H19 H20 . 1.55116(14) no
H19 H22 . 2.95(3) no
H19 H23 . 3.44(3) no
H20 H22 . 3.49(3) no
H20 H23 . 3.18(3) no
H20 H25 . 3.38(2) no
H20 H26 . 3.01(2) no
H21 H22 . 1.35907(11) no
H21 H23 . 1.57238(12) no
H21 H24 . 2.94(3) no
H21 H26 . 3.28(3) no
H21 H27 . 2.41(3) no
H22 H23 . 1.73251(16) no
H22 H27 . 2.81(3) no
H23 H24 . 3.42(3) no
H23 H26 . 2.99(3) no
H24 H24 2_855 3.20(4) no
H24 H25 . 1.55143(18) no
H24 H25 2_855 3.15(4) no
H24 H26 . 1.55137(12) no
H24 H27 . 3.47(2) no
H25 H26 . 1.55140(13) no
H25 H27 2_855 3.50(3) no
H25 H28 1_455 2.97(3) no
H25 H29 1_455 3.40(3) no
H26 H28 1_455 2.52(2) no
H27 H28 . 2.44(2) no
H28 H28 2_955 2.62(3) no
H28 H29 . 2.37(3) no
H28 H29 2_955 3.16(3) no
H29 H30 . 2.46(2) no

loop_
_geom_torsion_atom_site_label_1
_geom_torsion_atom_site_label_2
_geom_torsion_atom_site_label_3
_geom_torsion_atom_site_label_4
_geom_torsion
_geom_torsion_publ_flag
I1 Cu1 N1 C6 -98.5(2) yes
I1 Cu1 N1 C10 78.4(2) yes
C1 Cu1 N1 C6 39.4(6) yes
C1 Cu1 N1 C10 -143.7(4) yes
C2 Cu1 N1 C6 37.0(5) yes
C2 Cu1 N1 C10 -146.1(3) yes
I1 Cu1 C1 C2 134.4(3) yes
N1 Cu1 C1 C2 -4.5(5) yes
C2 Cu1 C1 C2 0.0(3) yes
I1 Cu1 C2 C1 -56.9(5) yes
I1 Cu1 C2 C3 100.9(4) yes
N1 Cu1 C2 C1 176.7(4) yes
N1 Cu1 C2 C3 -25.4(5) yes
C1 Cu1 C2 C1 0.0(2) yes
C1 Cu1 C2 C3 157.9(8) yes
I2 Cu2 N2 C16 -98.3(2) yes
I2 Cu2 N2 C20 76.9(2) yes
C11 Cu2 N2 C16 38.7(6) yes
C11 Cu2 N2 C20 -146.1(4) yes
C12 Cu2 N2 C16 38.2(4) yes
C12 Cu2 N2 C20 -146.6(3) yes
I2 Cu2 C11 C12 137.0(3) yes
N2 Cu2 C11 C12 -0.9(5) yes
C12 Cu2 C11 C12 0.0(3) yes
I2 Cu2 C12 C11 -54.3(5) yes
I2 Cu2 C12 C13 98.2(4) yes
N2 Cu2 C12 C11 179.3(4) yes
N2 Cu2 C12 C13 -28.3(5) yes
C11 Cu2 C12 C11 0.0(3) yes
C11 Cu2 C12 C13 152.4(7) yes
C4 Si1 C3 C2 -69.3(4) yes
C5 Si1 C3 C2 169.9(3) yes
C6 Si1 C3 C2 50.4(4) yes
C3 Si1 C6 N1 -39.2(3) yes
C3 Si1 C6 C7 136.5(3) yes
C4 Si1 C6 N1 82.2(3) yes
C4 Si1 C6 C7 -102.1(3) yes
C5 Si1 C6 N1 -159.1(2) yes
C5 Si1 C6 C7 16.7(3) yes
C14 Si2 C13 C12 168.5(3) yes
C15 Si2 C13 C12 -71.0(4) yes
C16 Si2 C13 C12 49.1(4) yes
C13 Si2 C16 N2 -40.5(3) yes
C13 Si2 C16 C17 138.1(2) yes
C14 Si2 C16 N2 -157.8(2) yes
C14 Si2 C16 C17 20.8(3) yes
C15 Si2 C16 N2 82.3(3) yes
C15 Si2 C16 C17 -99.1(3) yes
Cu1 N1 C6 Si1 -4.3(2) yes
Cu1 N1 C6 C7 179.8(1) yes
C10 N1 C6 Si1 178.8(2) yes
C10 N1 C6 C7 2.9(3) yes
Cu1 N1 C10 C9 -176.7(2) yes
C6 N1 C10 C9 0.3(3) yes
Cu2 N2 C16 Si2 -3.9(2) yes
Cu2 N2 C16 C17 177.5(1) yes
C20 N2 C16 Si2 -179.2(2) yes
C20 N2 C16 C17 2.2(3) yes
Cu2 N2 C20 C19 -179.4(2) yes
C16 N2 C20 C19 -3.9(3) yes
Cu1 C1 C2 Cu1 0.0(2) yes
Cu1 C1 C2 C3 -124.7(9) yes
Cu1 C2 C3 Si1 -14.9(2) yes
C1 C2 C3 Si1 102.1(10) yes
Si1 C6 C7 C8 -178.6(2) yes
N1 C6 C7 C8 -2.8(3) yes
C6 C7 C8 C9 -0.7(3) yes
C7 C8 C9 C10 4.0(4) yes
C8 C9 C10 N1 -3.9(4) yes
Cu2 C11 C12 Cu2 0.0(2) yes
Cu2 C11 C12 C13 -119.1(7) yes
Cu2 C12 C13 Si2 -11.9(2) yes
C11 C12 C13 Si2 97.2(9) yes
Si2 C16 C17 C18 179.9(2) yes
N2 C16 C17 C18 -1.5(3) yes
C16 C17 C18 C19 2.1(3) yes
C17 C18 C19 C20 -3.6(4) yes
C18 C19 C20 N2 4.7(4) yes
